data_2231377
loop_
_publ_author_name
'Maccaroni, Elisabetta'
'Mele, Andrea'
'Del Rosso, Renato'
'Malpezzi, Luciana'

_publ_section_title
;
 Clostebol acetate
;
_journal_coeditor_code ZL2382
_journal_issue 8
_journal_name_full 'Acta Crystallographica Section E'
_journal_page_first o1952
_journal_page_last o1953
_journal_paper_doi 10.1107/S1600536811026560
_journal_volume 67
_journal_year 2011
_chemical_formula_iupac 'C21 H29 Cl O3'
_chemical_formula_moiety 'C21 H29 Cl O3'
_chemical_formula_sum 'C21 H29 Cl O3'
_chemical_formula_weight 364.89
_chemical_name_common 'clostebol acetate'
_chemical_name_systematic
;
(8<i>R</i>,9<i>S</i>,10<i>R</i>,13<i>S</i>,14<i>S</i>,17<i>S</i>)-4-chloro-
3-oxoandrost-4-en-17\b-yl acetate
;
_space_group_IT_number 19
_symmetry_cell_setting orthorhombic
_symmetry_space_group_name_Hall 'P 2ac 2ab'
_symmetry_space_group_name_H-M 'P 21 21 21'
_atom_sites_solution_hydrogens geom
_atom_sites_solution_primary direct
_atom_sites_solution_secondary difmap
_cell_angle_alpha 90.00
_cell_angle_beta 90.00
_cell_angle_gamma 90.00
_cell_formula_units_Z 4
_cell_length_a 7.7400(10)
_cell_length_b 12.631(2)
_cell_length_c 19.275(2)
_cell_measurement_reflns_used 3284
_cell_measurement_temperature 295(2)
_cell_measurement_theta_max 24
_cell_measurement_theta_min 2.66
_cell_volume 1884.4(4)
_computing_cell_refinement 'SAINT (Bruker, 2003)'
_computing_data_collection 'SMART (Bruker, 2003)'
_computing_data_reduction 'SAINT (Bruker, 2003)'
_computing_molecular_graphics 'SHELXTL/NT (Sheldrick, 2008)'
_computing_publication_material 'SHELXL97 (Sheldrick, 2008)'
_computing_structure_refinement 'SHELXL97 (Sheldrick, 2008)'
_computing_structure_solution 'SIR97 (Altomare <i>et al.</i>, 1999)'
_diffrn_ambient_temperature 295(2)
_diffrn_measured_fraction_theta_full 0.997
_diffrn_measured_fraction_theta_max 0.997
_diffrn_measurement_device_type 'Bruker SMART APEX CCD area-detector'
_diffrn_measurement_method '\f and \w scans'
_diffrn_radiation_monochromator graphite
_diffrn_radiation_source 'fine-focus sealed tube'
_diffrn_radiation_type MoK\a
_diffrn_radiation_wavelength 0.71069
_diffrn_reflns_av_R_equivalents 0.0320
_diffrn_reflns_av_sigmaI/netI 0.0442
_diffrn_reflns_limit_h_max 9
_diffrn_reflns_limit_h_min -7
_diffrn_reflns_limit_k_max 14
_diffrn_reflns_limit_k_min -13
_diffrn_reflns_limit_l_max 17
_diffrn_reflns_limit_l_min -23
_diffrn_reflns_number 8471
_diffrn_reflns_theta_full 25.09
_diffrn_reflns_theta_max 25.09
_diffrn_reflns_theta_min 1.93
_diffrn_standards_decay_% 0.1
_exptl_absorpt_coefficient_mu 0.220
_exptl_absorpt_correction_T_max 0.9784
_exptl_absorpt_correction_T_min 0.9451
_exptl_absorpt_correction_type multi-scan
_exptl_absorpt_process_details '(SADABS; Sheldrick, 1996)'
_exptl_crystal_colour colourless
_exptl_crystal_density_diffrn 1.286
_exptl_crystal_density_method 'not measured'
_exptl_crystal_description prism
_exptl_crystal_F_000 784
_exptl_crystal_size_max 0.26
_exptl_crystal_size_mid 0.11
_exptl_crystal_size_min 0.10
_refine_diff_density_max 0.165
_refine_diff_density_min -0.153
_refine_ls_abs_structure_details 'Flack (1983), 1392 Friedel pairs'
_refine_ls_abs_structure_Flack -0.02(6)
_refine_ls_extinction_coef 0.0024(7)
_refine_ls_extinction_expression Fc^*^=kFc[1+0.001xFc^2^\l^3^/sin(2\q)]^-1/4^
_refine_ls_extinction_method 'SHELXL97 (Sheldrick, 2008)'
_refine_ls_goodness_of_fit_ref 0.967
_refine_ls_hydrogen_treatment mixed
_refine_ls_matrix_type full
_refine_ls_number_parameters 242
_refine_ls_number_reflns 3325
_refine_ls_number_restraints 0
_refine_ls_restrained_S_all 0.967
_refine_ls_R_factor_all 0.0559
_refine_ls_R_factor_gt 0.0378
_refine_ls_shift/su_max 0.035
_refine_ls_shift/su_mean 0.001
_refine_ls_structure_factor_coef Fsqd
_refine_ls_weighting_details 'calc w=1/[\s^2^(Fo^2^)+(0.0396P)^2^+0.0000P] where P=(Fo^2^+2Fc^2^)/3'
_refine_ls_weighting_scheme calc
_refine_ls_wR_factor_gt 0.0746
_refine_ls_wR_factor_ref 0.0792
_reflns_number_gt 2586
_reflns_number_total 3325
_reflns_threshold_expression I>2sigma(I)
_cod_data_source_file zl2382.cif
_cod_data_source_block I
_cod_database_code 2231377
_cod_database_fobs_code 2231377

loop_
_symmetry_equiv_pos_as_xyz
'x, y, z'
'-x+1/2, -y, z+1/2'
'x+1/2, -y+1/2, -z'
'-x, y+1/2, -z+1/2'

loop_
_atom_site_type_symbol
_atom_site_label
_atom_site_fract_x
_atom_site_fract_y
_atom_site_fract_z
_atom_site_U_iso_or_equiv
_atom_site_adp_type
_atom_site_calc_flag
_atom_site_refinement_flags
_atom_site_occupancy
_atom_site_symmetry_multiplicity
Cl Cl1 -0.18920(8) 0.39038(5) 0.85472(3) 0.0597(2) Uani d . 1 1
O O1 0.1184(2) 0.26483(14) 0.84059(11) 0.0792(6) Uani d . 1 1
O O2 0.39800(19) 1.08493(11) 0.95249(8) 0.0469(4) Uani d . 1 1
O O3 0.6176(2) 1.00534(15) 1.00740(9) 0.0630(5) Uani d . 1 1
C C1 0.3598(3) 0.50564(17) 0.83239(14) 0.0493(7) Uani d . 1 1
H H1A 0.4714 0.5283 0.8150 0.059 Uiso calc R 1 1
H H1B 0.3671 0.5025 0.8826 0.059 Uiso calc R 1 1
C C2 0.3202(3) 0.39468(18) 0.80438(14) 0.0568(7) Uani d . 1 1
H H2A 0.3219 0.3961 0.7541 0.068 Uiso calc R 1 1
H H2B 0.4088 0.3458 0.8198 0.068 Uiso calc R 1 1
C C3 0.1487(3) 0.35718(19) 0.82862(13) 0.0521(7) Uani d . 1 1
C C4 0.0152(3) 0.43994(17) 0.83408(11) 0.0392(6) Uani d . 1 1
C C5 0.0422(3) 0.54305(17) 0.82283(12) 0.0386(6) Uani d . 1 1
C C6 -0.1033(3) 0.62146(17) 0.81864(13) 0.0486(6) Uani d . 1 1
H H6A -0.2112 0.5863 0.8298 0.058 Uiso calc R 1 1
H H6B -0.1118 0.6483 0.7716 0.058 Uiso calc R 1 1
C C7 -0.0757(3) 0.71354(17) 0.86839(14) 0.0471(6) Uani d . 1 1
H H7A -0.1674 0.7650 0.8620 0.057 Uiso calc R 1 1
H H7B -0.0820 0.6878 0.9157 0.057 Uiso calc R 1 1
C C8 0.0979(2) 0.76714(16) 0.85698(12) 0.0341(5) Uani d . 1 1
H H8 0.101(3) 0.7987(16) 0.8113(11) 0.041 Uiso d . 1 1
C C9 0.2445(2) 0.68539(16) 0.86173(12) 0.0343(5) Uani d . 1 1
H H9 0.240(2) 0.6573(16) 0.9119(11) 0.041 Uiso d . 1 1
C C10 0.2233(2) 0.58776(17) 0.81189(11) 0.0368(5) Uani d . 1 1
C C11 0.4216(3) 0.73900(17) 0.85446(14) 0.0517(7) Uani d . 1 1
H H11A 0.4337 0.7654 0.8075 0.062 Uiso calc R 1 1
H H11B 0.5112 0.6865 0.8619 0.062 Uiso calc R 1 1
C C12 0.4487(3) 0.83096(17) 0.90544(14) 0.0490(7) Uani d . 1 1
H H12A 0.4536 0.8035 0.9524 0.059 Uiso calc R 1 1
H H12B 0.5581 0.8653 0.8956 0.059 Uiso calc R 1 1
C C13 0.3036(3) 0.91174(16) 0.90011(10) 0.0342(5) Uani d . 1 1
C C14 0.1318(3) 0.85315(16) 0.91032(12) 0.0354(5) Uani d . 1 1
H H14 0.140(3) 0.8154(16) 0.9553(12) 0.043 Uiso d . 1 1
C C15 0.0001(3) 0.94195(17) 0.92036(15) 0.0553(7) Uani d . 1 1
H H15A -0.0970 0.9178 0.9480 0.066 Uiso calc R 1 1
H H15B -0.0425 0.9672 0.8760 0.066 Uiso calc R 1 1
C C16 0.1004(3) 1.02920(19) 0.95832(15) 0.0545(7) Uani d . 1 1
H H16A 0.0902 1.0960 0.9339 0.065 Uiso calc R 1 1
H H16B 0.0569 1.0382 1.0051 0.065 Uiso calc R 1 1
C C17 0.2886(3) 0.99196(17) 0.95951(12) 0.0395(5) Uani d . 1 1
H H17 0.325(3) 0.9551(17) 1.0049(11) 0.047 Uiso d . 1 1
C C18 0.3114(4) 0.97189(19) 0.83157(12) 0.0572(7) Uani d . 1 1
H H18A 0.2194 1.0228 0.8299 0.086 Uiso calc R 1 1
H H18B 0.2992 0.9230 0.7938 0.086 Uiso calc R 1 1
H H18C 0.4203 1.0077 0.8279 0.086 Uiso calc R 1 1
C C19 0.2448(3) 0.6192(2) 0.73547(11) 0.0513(7) Uani d . 1 1
H H19A 0.2299 0.5579 0.7067 0.077 Uiso calc R 1 1
H H19B 0.3582 0.6480 0.7284 0.077 Uiso calc R 1 1
H H19C 0.1597 0.6714 0.7235 0.077 Uiso calc R 1 1
C C20 0.5581(3) 1.0808(2) 0.97850(13) 0.0477(6) Uani d . 1 1
C C21 0.6504(4) 1.1833(2) 0.96711(16) 0.0741(9) Uani d . 1 1
H H21A 0.7083 1.2039 1.0091 0.111 Uiso calc R 1 1
H H21B 0.5685 1.2370 0.9543 0.111 Uiso calc R 1 1
H H21C 0.7337 1.1750 0.9306 0.111 Uiso calc R 1 1

loop_
_atom_site_aniso_label
_atom_site_aniso_U_11
_atom_site_aniso_U_22
_atom_site_aniso_U_33
_atom_site_aniso_U_12
_atom_site_aniso_U_13
_atom_site_aniso_U_23
Cl1 0.0606(4) 0.0525(4) 0.0660(4) -0.0228(3) 0.0059(3) 0.0004(3)
O1 0.0913(14) 0.0317(10) 0.1147(17) -0.0053(9) -0.0191(12) 0.0070(11)
O2 0.0526(10) 0.0304(9) 0.0577(10) -0.0054(8) -0.0080(8) -0.0005(8)
O3 0.0560(11) 0.0604(12) 0.0725(13) 0.0045(10) -0.0090(9) 0.0027(10)
C1 0.0381(13) 0.0344(13) 0.0755(18) 0.0063(10) 0.0005(11) -0.0100(13)
C2 0.0511(14) 0.0368(13) 0.0826(19) 0.0094(13) -0.0048(14) -0.0104(14)
C3 0.0690(18) 0.0332(15) 0.0541(16) -0.0028(12) -0.0187(13) -0.0016(12)
C4 0.0418(13) 0.0367(14) 0.0392(14) -0.0070(11) -0.0041(11) -0.0010(11)
C5 0.0404(13) 0.0350(13) 0.0403(14) -0.0021(10) -0.0017(10) -0.0045(11)
C6 0.0339(13) 0.0388(13) 0.0732(17) -0.0040(11) -0.0038(11) -0.0058(13)
C7 0.0307(12) 0.0381(13) 0.0725(18) 0.0016(10) 0.0041(11) -0.0075(13)
C8 0.0298(11) 0.0317(12) 0.0407(13) 0.0015(9) 0.0011(10) 0.0009(11)
C9 0.0313(11) 0.0316(12) 0.0401(13) -0.0004(9) 0.0021(9) -0.0031(11)
C10 0.0351(12) 0.0303(12) 0.0449(13) -0.0025(10) 0.0030(9) -0.0032(11)
C11 0.0336(12) 0.0412(13) 0.0804(19) -0.0008(10) 0.0076(13) -0.0216(15)
C12 0.0325(13) 0.0431(14) 0.0714(18) -0.0014(11) -0.0006(12) -0.0172(14)
C13 0.0355(11) 0.0323(12) 0.0348(12) -0.0028(10) 0.0041(10) -0.0037(10)
C14 0.0348(13) 0.0325(12) 0.0390(13) 0.0012(9) 0.0060(10) 0.0002(11)
C15 0.0391(14) 0.0436(15) 0.083(2) 0.0051(11) 0.0043(13) -0.0157(14)
C16 0.0546(16) 0.0423(14) 0.0667(17) 0.0055(12) 0.0074(14) -0.0140(14)
C17 0.0456(14) 0.0302(12) 0.0426(14) -0.0028(11) 0.0017(11) -0.0030(11)
C18 0.0751(17) 0.0528(15) 0.0436(14) -0.0181(14) 0.0089(14) 0.0012(12)
C19 0.0582(15) 0.0452(16) 0.0506(15) -0.0037(12) 0.0074(11) -0.0088(13)
C20 0.0523(16) 0.0449(16) 0.0460(15) -0.0017(13) 0.0035(12) -0.0119(13)
C21 0.073(2) 0.0543(17) 0.095(2) -0.0212(15) -0.0063(17) -0.0127(16)

loop_
_atom_type_symbol
_atom_type_description
_atom_type_scat_dispersion_real
_atom_type_scat_dispersion_imag
_atom_type_scat_source
C C 0.0033 0.0016 'International Tables Vol C Tables 4.2.6.8 and 6.1.1.4'
H H 0.0000 0.0000 'International Tables Vol C Tables 4.2.6.8 and 6.1.1.4'
Cl Cl 0.1484 0.1585 'International Tables Vol C Tables 4.2.6.8 and 6.1.1.4'
O O 0.0106 0.0060 'International Tables Vol C Tables 4.2.6.8 and 6.1.1.4'

loop_
_geom_angle_atom_site_label_1
_geom_angle_atom_site_label_2
_geom_angle_atom_site_label_3
_geom_angle
C20 O2 C17 118.21(18)
C2 C1 C10 112.97(19)
C2 C1 H1A 109.0
C10 C1 H1A 109.0
C2 C1 H1B 109.0
C10 C1 H1B 109.0
H1A C1 H1B 107.8
C3 C2 C1 111.1(2)
C3 C2 H2A 109.4
C1 C2 H2A 109.4
C3 C2 H2B 109.4
C1 C2 H2B 109.4
H2A C2 H2B 108.0
O1 C3 C4 122.3(2)
O1 C3 C2 122.6(2)
C4 C3 C2 115.0(2)
C5 C4 C3 124.8(2)
C5 C4 Cl1 121.81(18)
C3 C4 Cl1 113.38(16)
C4 C5 C6 122.3(2)
C4 C5 C10 121.8(2)
C6 C5 C10 115.94(18)
C5 C6 C7 111.39(18)
C5 C6 H6A 109.4
C7 C6 H6A 109.4
C5 C6 H6B 109.4
C7 C6 H6B 109.4
H6A C6 H6B 108.0
C8 C7 C6 111.90(19)
C8 C7 H7A 109.2
C6 C7 H7A 109.2
C8 C7 H7B 109.2
C6 C7 H7B 109.2
H7A C7 H7B 107.9
C14 C8 C7 111.91(18)
C14 C8 C9 108.23(17)
C7 C8 C9 110.17(17)
C14 C8 H8 108.5(12)
C7 C8 H8 109.9(12)
C9 C8 H8 108.1(12)
C11 C9 C8 110.94(17)
C11 C9 C10 112.56(17)
C8 C9 C10 114.42(17)
C11 C9 H9 105.5(11)
C8 C9 H9 105.2(11)
C10 C9 H9 107.5(11)
C5 C10 C1 110.32(17)
C5 C10 C19 109.15(17)
C1 C10 C19 110.36(18)
C5 C10 C9 107.58(16)
C1 C10 C9 107.54(16)
C19 C10 C9 111.85(18)
C9 C11 C12 113.41(19)
C9 C11 H11A 108.9
C12 C11 H11A 108.9
C9 C11 H11B 108.9
C12 C11 H11B 108.9
H11A C11 H11B 107.7
C13 C12 C11 111.29(19)
C13 C12 H12A 109.4
C11 C12 H12A 109.4
C13 C12 H12B 109.4
C11 C12 H12B 109.4
H12A C12 H12B 108.0
C12 C13 C18 111.31(18)
C12 C13 C17 116.67(18)
C18 C13 C17 108.70(18)
C12 C13 C14 107.93(16)
C18 C13 C14 112.67(19)
C17 C13 C14 99.06(16)
C8 C14 C15 119.71(19)
C8 C14 C13 114.07(16)
C15 C14 C13 103.92(17)
C8 C14 H14 105.0(12)
C15 C14 H14 106.5(12)
C13 C14 H14 106.8(12)
C14 C15 C16 104.47(19)
C14 C15 H15A 110.9
C16 C15 H15A 110.9
C14 C15 H15B 110.9
C16 C15 H15B 110.9
H15A C15 H15B 108.9
C17 C16 C15 105.55(18)
C17 C16 H16A 110.6
C15 C16 H16A 110.6
C17 C16 H16B 110.6
C15 C16 H16B 110.6
H16A C16 H16B 108.8
O2 C17 C16 107.73(18)
O2 C17 C13 114.86(17)
C16 C17 C13 105.30(19)
O2 C17 H17 106.4(12)
C16 C17 H17 114.5(12)
C13 C17 H17 108.3(11)
C13 C18 H18A 109.5
C13 C18 H18B 109.5
H18A C18 H18B 109.5
C13 C18 H18C 109.5
H18A C18 H18C 109.5
H18B C18 H18C 109.5
C10 C19 H19A 109.5
C10 C19 H19B 109.5
H19A C19 H19B 109.5
C10 C19 H19C 109.5
H19A C19 H19C 109.5
H19B C19 H19C 109.5
O3 C20 O2 124.3(2)
O3 C20 C21 125.0(2)
O2 C20 C21 110.7(2)
C20 C21 H21A 109.5
C20 C21 H21B 109.5
H21A C21 H21B 109.5
C20 C21 H21C 109.5
H21A C21 H21C 109.5
H21B C21 H21C 109.5

loop_
_geom_bond_atom_site_label_1
_geom_bond_atom_site_label_2
_geom_bond_distance
Cl1 C4 1.747(2)
O1 C3 1.212(3)
O2 C20 1.338(3)
O2 C17 1.454(3)
O3 C20 1.196(3)
C1 C2 1.533(3)
C1 C10 1.532(3)
C1 H1A 0.9700
C1 H1B 0.9700
C2 C3 1.485(4)
C2 H2A 0.9700
C2 H2B 0.9700
C3 C4 1.473(3)
C4 C5 1.337(3)
C5 C6 1.502(3)
C5 C10 1.526(3)
C6 C7 1.522(3)
C6 H6A 0.9700
C6 H6B 0.9700
C7 C8 1.521(3)
C7 H7A 0.9700
C7 H7B 0.9700
C8 C14 1.519(3)
C8 C9 1.537(3)
C8 H8 0.97(2)
C9 C11 1.535(3)
C9 C10 1.572(3)
C9 H9 1.03(2)
C10 C19 1.535(3)
C11 C12 1.536(3)
C11 H11A 0.9700
C11 H11B 0.9700
C12 C13 1.521(3)
C12 H12A 0.9700
C12 H12B 0.9700
C13 C18 1.525(3)
C13 C17 1.533(3)
C13 C14 1.534(3)
C14 C15 1.528(3)
C14 H14 0.99(2)
C15 C16 1.534(3)
C15 H15A 0.9700
C15 H15B 0.9700
C16 C17 1.531(3)
C16 H16A 0.9700
C16 H16B 0.9700
C17 H17 1.03(2)
C18 H18A 0.9600
C18 H18B 0.9600
C18 H18C 0.9600
C19 H19A 0.9600
C19 H19B 0.9600
C19 H19C 0.9600
C20 C21 1.496(3)
C21 H21A 0.9600
C21 H21B 0.9600
C21 H21C 0.9600

loop_
_geom_hbond_atom_site_label_D
_geom_hbond_atom_site_label_H
_geom_hbond_atom_site_label_A
_geom_hbond_site_symmetry_A
_geom_hbond_distance_DH
_geom_hbond_distance_HA
_geom_hbond_distance_DA
_geom_hbond_angle_DHA
C6 H6B O1 4_556 0.97 2.62 3.565(3) 166.0

loop_
_geom_torsion_atom_site_label_1
_geom_torsion_atom_site_label_2
_geom_torsion_atom_site_label_3
_geom_torsion_atom_site_label_4
_geom_torsion
C10 C1 C2 C3 -57.7(3)
C1 C2 C3 O1 -146.8(2)
C1 C2 C3 C4 35.8(3)
O1 C3 C4 C5 178.6(2)
C2 C3 C4 C5 -4.0(3)
O1 C3 C4 Cl1 -3.1(3)
C2 C3 C4 Cl1 174.23(17)
C3 C4 C5 C6 170.6(2)
Cl1 C4 C5 C6 -7.5(3)
C3 C4 C5 C10 -8.1(4)
Cl1 C4 C5 C10 173.84(16)
C4 C5 C6 C7 126.6(2)
C10 C5 C6 C7 -54.7(3)
C5 C6 C7 C8 54.8(3)
C6 C7 C8 C14 -175.36(19)
C6 C7 C8 C9 -54.9(3)
C14 C8 C9 C11 -54.1(2)
C7 C8 C9 C11 -176.8(2)
C14 C8 C9 C10 177.19(17)
C7 C8 C9 C10 54.5(3)
C4 C5 C10 C1 -13.1(3)
C6 C5 C10 C1 168.1(2)
C4 C5 C10 C19 108.3(2)
C6 C5 C10 C19 -70.4(2)
C4 C5 C10 C9 -130.1(2)
C6 C5 C10 C9 51.1(2)
C2 C1 C10 C5 45.1(3)
C2 C1 C10 C19 -75.5(2)
C2 C1 C10 C9 162.20(19)
C11 C9 C10 C5 -178.85(19)
C8 C9 C10 C5 -51.0(2)
C11 C9 C10 C1 62.3(2)
C8 C9 C10 C1 -169.83(18)
C11 C9 C10 C19 -59.0(2)
C8 C9 C10 C19 68.8(2)
C8 C9 C11 C12 53.4(3)
C10 C9 C11 C12 -176.93(19)
C9 C11 C12 C13 -54.1(3)
C11 C12 C13 C18 -69.5(2)
C11 C12 C13 C17 164.98(19)
C11 C12 C13 C14 54.6(2)
C7 C8 C14 C15 -54.6(3)
C9 C8 C14 C15 -176.23(19)
C7 C8 C14 C13 -178.57(18)
C9 C8 C14 C13 59.8(2)
C12 C13 C14 C8 -60.2(2)
C18 C13 C14 C8 63.1(2)
C17 C13 C14 C8 177.88(18)
C12 C13 C14 C15 167.8(2)
C18 C13 C14 C15 -68.9(2)
C17 C13 C14 C15 45.8(2)
C8 C14 C15 C16 -162.1(2)
C13 C14 C15 C16 -33.5(2)
C14 C15 C16 C17 7.2(3)
C20 O2 C17 C16 154.1(2)
C20 O2 C17 C13 -88.9(2)
C15 C16 C17 O2 144.7(2)
C15 C16 C17 C13 21.7(3)
C12 C13 C17 O2 85.0(2)
C18 C13 C17 O2 -41.8(2)
C14 C13 C17 O2 -159.60(18)
C12 C13 C17 C16 -156.7(2)
C18 C13 C17 C16 76.5(2)
C14 C13 C17 C16 -41.3(2)
C17 O2 C20 O3 -0.1(3)
C17 O2 C20 C21 -179.48(19)

loop_
_cod_related_entry_id
_cod_related_entry_database
_cod_related_entry_code
1 ChemSpider 12762
